data_4031615
loop_
_publ_author_name
'Tang, Jiaming'
'Xu, Bingqing'
'Mao, Xi'
'Yang, Hongyan'
'Wang, Xiaoxia'
'Lv, Xin'

_publ_section_title
;
 One-Pot Synthesis of Pyrrolo[3,2,1-kl]phenothiazines through
 Copper-Catalyzed Tandem Coupling/Double Cyclization Reaction.
;
_journal_issue 21
_journal_name_full 'The Journal of organic chemistry'
_journal_page_first 11108
_journal_page_last 11114
_journal_paper_doi 10.1021/acs.joc.5b01745
_journal_volume 80
_journal_year 2015
_chemical_formula_sum 'C23 H0 N O S'
_chemical_formula_weight 338.30
_chemical_name_systematic
; 
 ? 
;
_space_group_IT_number 2
_symmetry_space_group_name_Hall '-P 1'
_symmetry_space_group_name_H-M 'P -1'
_atom_sites_solution_hydrogens geom
_atom_sites_solution_primary direct
_atom_sites_solution_secondary difmap
_audit_creation_method SHELXL-97
_cell_angle_alpha 101.971(3)
_cell_angle_beta 93.135(4)
_cell_angle_gamma 116.661(3)
_cell_formula_units_Z 4
_cell_length_a 11.7583(8)
_cell_length_b 12.9661(8)
_cell_length_c 13.8658(9)
_cell_measurement_temperature 293(2)
_cell_volume 1821.5(2)
_computing_structure_refinement 'SHELXL-97 (Sheldrick, 1997)'
_computing_structure_solution 'SHELXS-97 (Sheldrick, 1990)'
_diffrn_ambient_temperature 293(2)
_diffrn_measured_fraction_theta_full 0.963
_diffrn_measured_fraction_theta_max 0.963
_diffrn_radiation_monochromator graphite
_diffrn_radiation_source 'fine-focus sealed tube'
_diffrn_radiation_type MoK\a
_diffrn_radiation_wavelength 0.71073
_diffrn_reflns_av_R_equivalents 0.0750
_diffrn_reflns_av_sigmaI/netI 0.0622
_diffrn_reflns_limit_h_max 15
_diffrn_reflns_limit_h_min -14
_diffrn_reflns_limit_k_max 16
_diffrn_reflns_limit_k_min -16
_diffrn_reflns_limit_l_max 18
_diffrn_reflns_limit_l_min -18
_diffrn_reflns_number 54551
_diffrn_reflns_theta_full 27.61
_diffrn_reflns_theta_max 27.61
_diffrn_reflns_theta_min 1.52
_exptl_absorpt_coefficient_mu 0.186
_exptl_crystal_density_diffrn 1.234
_exptl_crystal_density_method 'not measured'
_exptl_crystal_F_000 676
_refine_diff_density_max 0.805
_refine_diff_density_min -0.498
_refine_diff_density_rms 0.103
_refine_ls_extinction_method none
_refine_ls_goodness_of_fit_ref 1.267
_refine_ls_hydrogen_treatment mixed
_refine_ls_matrix_type full
_refine_ls_number_parameters 469
_refine_ls_number_reflns 8139
_refine_ls_number_restraints 0
_refine_ls_restrained_S_all 1.267
_refine_ls_R_factor_all 0.2071
_refine_ls_R_factor_gt 0.1720
_refine_ls_shift/su_max 0.171
_refine_ls_shift/su_mean 0.023
_refine_ls_structure_factor_coef Fsqd
_refine_ls_weighting_details 'calc w=1/[\s^2^(Fo^2^)+(0.0288P)^2^+21.1328P] where P=(Fo^2^+2Fc^2^)/3'
_refine_ls_weighting_scheme calc
_refine_ls_wR_factor_gt 0.3781
_refine_ls_wR_factor_ref 0.3915
_reflns_number_gt 5445
_reflns_number_total 8139
_reflns_threshold_expression >2sigma(I)
_cod_data_source_file jo5b01745_si_002.cif
_cod_data_source_block 1
_cod_depositor_comments 'Adding full bibliography for 4031615.cif.'
_cod_database_code 4031615

loop_
_symmetry_equiv_pos_as_xyz
'x, y, z'
'-x, -y, -z'

loop_
_atom_site_label
_atom_site_type_symbol
_atom_site_fract_x
_atom_site_fract_y
_atom_site_fract_z
_atom_site_U_iso_or_equiv
_atom_site_adp_type
_atom_site_occupancy
_atom_site_symmetry_multiplicity
_atom_site_calc_flag
S1 S 0.2487(2) 1.0319(2) 0.1242(2) 0.0501(6) Uani 1 1 d
O1 O -0.3933(7) 0.5151(6) 0.3945(6) 0.0618(19) Uani 1 1 d
N1 N 0.1057(6) 0.8016(6) 0.1916(5) 0.0363(16) Uani 1 1 d
C4 C 0.1320(8) 0.9077(7) 0.3678(7) 0.0385(19) Uani 1 1 d
C5 C 0.2105(8) 1.0183(8) 0.2451(7) 0.0396(19) Uani 1 1 d
C8 C 0.1816(8) 0.8015(8) 0.1186(6) 0.0401(19) Uani 1 1 d
C9 C -0.2109(8) 0.4941(8) 0.3352(7) 0.042(2) Uani 1 1 d
C10 C 0.2558(8) 0.8976(8) 0.0804(7) 0.041(2) Uani 1 1 d
C11 C 0.1479(8) 0.9090(7) 0.2686(6) 0.0360(18) Uani 1 1 d
C13 C 0.3217(8) 0.8793(9) 0.0046(7) 0.046(2) Uani 1 1 d
C14 C -0.0719(7) 0.6414(7) 0.2531(6) 0.0354(18) Uani 1 1 d
C15 C 0.0362(8) 0.6819(8) 0.1973(6) 0.041(2) Uani 1 1 d
C16 C -0.1042(9) 0.5394(7) 0.2869(7) 0.044(2) Uani 1 1 d
C17 C -0.2862(8) 0.5517(8) 0.3485(7) 0.041(2) Uani 1 1 d
C22 C -0.1487(9) 0.6982(8) 0.2676(7) 0.044(2) Uani 1 1 d
C26 C 0.0713(9) 0.6117(8) 0.1308(7) 0.045(2) Uani 1 1 d
C27 C 0.1663(8) 0.6869(8) 0.0805(7) 0.044(2) Uani 1 1 d
C33 C 0.2330(9) 0.6674(9) 0.0021(7) 0.051(2) Uani 1 1 d
C35 C -0.2561(9) 0.6539(8) 0.3155(7) 0.049(2) Uani 1 1 d
C39 C 0.1706(9) 1.0135(8) 0.4417(7) 0.045(2) Uani 1 1 d
C41 C 0.3108(8) 0.7643(9) -0.0340(7) 0.050(2) Uani 1 1 d
C43 C 0.2289(10) 1.1228(8) 0.4158(8) 0.055(3) Uani 1 1 d
C45 C -0.4316(11) 0.4062(10) 0.4255(10) 0.073(4) Uani 1 1 d
C46 C 0.1548(11) 1.0111(9) 0.5486(8) 0.060(3) Uani 1 1 d
C47 C 0.2504(10) 1.1246(8) 0.3190(9) 0.054(3) Uani 1 1 d
C49 C 0.3863(11) 0.7475(11) -0.1162(8) 0.069(3) Uani 1 1 d
S2 S 0.5116(2) 0.0250(2) 0.2851(2) 0.0535(7) Uani 1 1 d
O2 O 1.3121(8) 0.4222(8) 0.0969(6) 0.077(2) Uani 1 1 d
N2 N 0.8075(7) 0.1831(6) 0.3144(5) 0.0392(16) Uani 1 1 d
C6 C 0.8412(9) 0.0323(7) 0.1966(6) 0.041(2) Uani 1 1 d
C7 C 0.7585(8) 0.0693(7) 0.2439(6) 0.0378(19) Uani 1 1 d
C12 C 0.7905(9) -0.0795(8) 0.1279(6) 0.043(2) Uani 1 1 d
C18 C 1.1645(9) 0.3567(8) 0.3200(7) 0.047(2) Uani 1 1 d
C19 C 1.0001(9) 0.2971(8) 0.1778(7) 0.047(2) Uani 1 1 d
C20 C 1.0340(8) 0.3069(7) 0.2791(7) 0.0390(19) Uani 1 1 d
C21 C 0.5668(10) 0.1515(9) 0.4835(8) 0.051(2) Uani 1 1 d
C23 C 0.5756(9) -0.1211(8) 0.1582(7) 0.048(2) Uani 1 1 d
C24 C 0.9373(9) 0.2749(7) 0.3453(7) 0.043(2) Uani 1 1 d
C25 C 1.0951(10) 0.3358(8) 0.1183(8) 0.050(2) Uani 1 1 d
C28 C 0.6128(8) 0.1267(8) 0.3962(7) 0.042(2) Uani 1 1 d
C29 C 0.8286(9) 0.2878(8) 0.4751(7) 0.045(2) Uani 1 1 d
C30 C 0.7425(9) 0.1936(8) 0.3942(7) 0.041(2) Uani 1 1 d
C32 C 0.6252(8) -0.0089(7) 0.2255(6) 0.0398(19) Uani 1 1 d
C34 C 0.6512(11) 0.2465(9) 0.5670(8) 0.054(3) Uani 1 1 d
C36 C 1.2251(9) 0.3858(8) 0.1610(8) 0.052(2) Uani 1 1 d
C37 C 0.8807(10) -0.1179(9) 0.0751(7) 0.052(2) Uani 1 1 d
C38 C 0.6579(9) -0.1547(8) 0.1077(7) 0.049(2) Uani 1 1 d
C40 C 0.9513(9) 0.3389(8) 0.4416(7) 0.048(2) Uani 1 1 d
C42 C 0.7813(11) 0.3159(9) 0.5626(8) 0.054(2) Uani 1 1 d
C44 C 1.2609(9) 0.3968(8) 0.2616(8) 0.052(2) Uani 1 1 d
C48 C 0.5964(14) 0.2749(11) 0.6599(9) 0.078(4) Uani 1 1 d
C50 C 1.4477(13) 0.4767(17) 0.1387(12) 0.116(6) Uani 1 1 d

loop_
_atom_site_aniso_label
_atom_site_aniso_U_11
_atom_site_aniso_U_22
_atom_site_aniso_U_33
_atom_site_aniso_U_23
_atom_site_aniso_U_13
_atom_site_aniso_U_12
S1 0.0403(13) 0.0497(14) 0.0654(16) 0.0407(12) 0.0198(11) 0.0136(11)
O1 0.053(4) 0.057(4) 0.081(5) 0.034(4) 0.032(4) 0.022(4)
N1 0.027(4) 0.029(3) 0.046(4) 0.017(3) 0.010(3) 0.004(3)
C4 0.029(4) 0.039(5) 0.050(5) 0.015(4) 0.009(4) 0.015(4)
C5 0.034(5) 0.043(5) 0.047(5) 0.028(4) 0.013(4) 0.014(4)
C8 0.028(4) 0.045(5) 0.040(4) 0.014(4) 0.004(3) 0.010(4)
C9 0.036(5) 0.037(5) 0.047(5) 0.019(4) 0.011(4) 0.009(4)
C10 0.025(4) 0.044(5) 0.045(5) 0.023(4) 0.004(4) 0.005(4)
C11 0.029(4) 0.030(4) 0.048(5) 0.012(3) 0.008(3) 0.011(3)
C13 0.025(4) 0.058(6) 0.043(5) 0.020(4) 0.004(4) 0.006(4)
C14 0.021(4) 0.026(4) 0.047(5) 0.015(3) 0.007(3) -0.001(3)
C15 0.039(5) 0.036(5) 0.044(5) 0.013(4) 0.005(4) 0.015(4)
C16 0.043(5) 0.031(4) 0.050(5) 0.012(4) 0.006(4) 0.011(4)
C17 0.029(5) 0.036(4) 0.046(5) 0.016(4) 0.013(4) 0.001(4)
C22 0.037(5) 0.038(5) 0.056(5) 0.024(4) 0.016(4) 0.011(4)
C26 0.041(5) 0.042(5) 0.045(5) 0.014(4) 0.011(4) 0.012(4)
C27 0.032(5) 0.041(5) 0.047(5) 0.012(4) 0.005(4) 0.008(4)
C33 0.031(5) 0.059(6) 0.044(5) 0.006(4) 0.002(4) 0.009(4)
C35 0.048(6) 0.040(5) 0.059(6) 0.017(4) 0.011(5) 0.018(4)
C39 0.038(5) 0.039(5) 0.060(6) 0.012(4) 0.007(4) 0.019(4)
C41 0.019(4) 0.066(6) 0.042(5) 0.010(4) 0.002(4) 0.003(4)
C43 0.058(6) 0.039(5) 0.070(7) 0.015(5) 0.014(5) 0.024(5)
C45 0.055(7) 0.058(7) 0.108(10) 0.055(7) 0.047(7) 0.012(6)
C46 0.074(7) 0.055(6) 0.052(6) 0.013(5) 0.014(5) 0.031(6)
C47 0.048(6) 0.030(5) 0.080(7) 0.016(5) 0.007(5) 0.014(4)
C49 0.051(6) 0.084(8) 0.054(6) 0.009(6) 0.022(5) 0.019(6)
S2 0.0276(12) 0.0565(15) 0.0663(16) 0.0139(12) 0.0079(11) 0.0121(11)
O2 0.067(5) 0.082(6) 0.075(5) 0.021(4) 0.029(4) 0.027(5)
N2 0.034(4) 0.030(4) 0.047(4) 0.009(3) 0.007(3) 0.010(3)
C6 0.047(5) 0.034(4) 0.043(5) 0.014(4) 0.006(4) 0.018(4)
C7 0.038(5) 0.033(4) 0.038(4) 0.010(3) 0.003(4) 0.013(4)
C12 0.048(5) 0.041(5) 0.038(5) 0.014(4) 0.004(4) 0.019(4)
C18 0.039(5) 0.032(5) 0.062(6) 0.009(4) 0.002(4) 0.012(4)
C19 0.046(5) 0.041(5) 0.054(6) 0.010(4) 0.007(4) 0.020(4)
C20 0.032(5) 0.026(4) 0.054(5) 0.011(4) 0.007(4) 0.009(3)
C21 0.052(6) 0.045(5) 0.070(7) 0.027(5) 0.027(5) 0.027(5)
C23 0.041(5) 0.044(5) 0.045(5) 0.012(4) 0.003(4) 0.007(4)
C24 0.044(5) 0.032(4) 0.051(5) 0.010(4) 0.002(4) 0.018(4)
C25 0.055(6) 0.039(5) 0.058(6) 0.013(4) 0.011(5) 0.022(5)
C28 0.033(5) 0.036(5) 0.060(6) 0.022(4) 0.018(4) 0.015(4)
C29 0.052(6) 0.038(5) 0.046(5) 0.013(4) 0.009(4) 0.023(4)
C30 0.045(5) 0.036(5) 0.046(5) 0.011(4) 0.008(4) 0.022(4)
C32 0.033(5) 0.037(4) 0.042(5) 0.014(4) 0.006(4) 0.009(4)
C34 0.070(7) 0.045(5) 0.062(6) 0.023(5) 0.026(5) 0.034(5)
C36 0.046(6) 0.038(5) 0.067(7) 0.013(4) 0.022(5) 0.015(4)
C37 0.056(6) 0.050(6) 0.053(6) 0.013(4) 0.013(5) 0.027(5)
C38 0.050(6) 0.043(5) 0.042(5) 0.012(4) 0.005(4) 0.013(4)
C40 0.046(6) 0.038(5) 0.053(5) 0.008(4) 0.005(4) 0.018(4)
C42 0.071(7) 0.046(5) 0.054(6) 0.015(4) 0.015(5) 0.033(5)
C44 0.042(5) 0.038(5) 0.068(7) 0.008(4) 0.010(5) 0.015(4)
C48 0.109(10) 0.063(7) 0.070(8) 0.023(6) 0.052(7) 0.040(7)
C50 0.048(8) 0.150(15) 0.105(12) 0.006(11) 0.031(8) 0.017(9)

loop_
_atom_type_symbol
_atom_type_description
_atom_type_scat_dispersion_real
_atom_type_scat_dispersion_imag
_atom_type_scat_source
C C 0.0033 0.0016 'International Tables Vol C Tables 4.2.6.8 and 6.1.1.4'
H H 0.0000 0.0000 'International Tables Vol C Tables 4.2.6.8 and 6.1.1.4'
N N 0.0061 0.0033 'International Tables Vol C Tables 4.2.6.8 and 6.1.1.4'
O O 0.0106 0.0060 'International Tables Vol C Tables 4.2.6.8 and 6.1.1.4'
S S 0.1246 0.1234 'International Tables Vol C Tables 4.2.6.8 and 6.1.1.4'

loop_
_geom_angle_atom_site_label_1
_geom_angle_atom_site_label_2
_geom_angle_atom_site_label_3
_geom_angle
C5 S1 C10 99.8(4)
C17 O1 C45 116.6(8)
C8 N1 C15 106.6(7)
C8 N1 C11 118.0(7)
C15 N1 C11 128.7(7)
C39 C4 C11 121.0(8)
C11 C5 C47 119.9(8)
C11 C5 S1 123.3(7)
C47 C5 S1 116.8(7)
N1 C8 C27 110.5(7)
N1 C8 C10 126.6(8)
C27 C8 C10 122.7(8)
C16 C9 C17 119.1(8)
C8 C10 C13 118.4(9)
C8 C10 S1 117.6(7)
C13 C10 S1 123.7(7)
C5 C11 C4 119.2(8)
C5 C11 N1 119.0(8)
C4 C11 N1 121.8(7)
C10 C13 C41 120.2(8)
C22 C14 C16 118.8(8)
C22 C14 C15 121.7(7)
C16 C14 C15 119.4(8)
C26 C15 N1 109.0(8)
C26 C15 C14 127.1(8)
N1 C15 C14 123.0(8)
C9 C16 C14 121.2(8)
O1 C17 C35 114.9(8)
O1 C17 C9 124.2(8)
C35 C17 C9 120.9(8)
C14 C22 C35 120.9(8)
C15 C26 C27 108.2(8)
C8 C27 C33 119.1(8)
C8 C27 C26 105.6(8)
C33 C27 C26 135.1(9)
C27 C33 C41 118.3(9)
C17 C35 C22 119.2(9)
C43 C39 C4 119.0(9)
C43 C39 C46 120.4(9)
C4 C39 C46 120.6(8)
C13 C41 C33 121.3(9)
C13 C41 C49 118.9(9)
C33 C41 C49 119.8(10)
C47 C43 C39 120.0(9)
C5 C47 C43 120.8(8)
C28 S2 C32 99.5(4)
C36 O2 C50 117.1(10)
C30 N2 C24 106.9(7)
C30 N2 C7 118.5(7)
C24 N2 C7 128.7(7)
C7 C6 C12 120.1(8)
C6 C7 C32 119.6(8)
C6 C7 N2 121.3(8)
C32 C7 N2 119.1(8)
C38 C12 C6 119.8(9)
C38 C12 C37 120.4(8)
C6 C12 C37 119.8(8)
C44 C18 C20 121.1(9)
C20 C19 C25 120.6(9)
C19 C20 C18 119.0(8)
C19 C20 C24 121.9(8)
C18 C20 C24 118.9(8)
C28 C21 C34 120.3(9)
C38 C23 C32 120.0(8)
C40 C24 N2 109.0(8)
C40 C24 C20 125.7(8)
N2 C24 C20 124.6(8)
C36 C25 C19 119.3(9)
C30 C28 C21 118.3(9)
C30 C28 S2 118.4(7)
C21 C28 S2 123.0(7)
C30 C29 C42 118.9(9)
C30 C29 C40 106.0(8)
C42 C29 C40 135.0(9)
C28 C30 C29 123.0(8)
C28 C30 N2 127.2(8)
C29 C30 N2 109.8(8)
C23 C32 C7 120.0(8)
C23 C32 S2 116.3(7)
C7 C32 S2 123.7(7)
C42 C34 C21 120.7(9)
C42 C34 C48 120.3(10)
C21 C34 C48 119.0(10)
O2 C36 C44 123.6(9)
O2 C36 C25 115.3(10)
C44 C36 C25 121.0(9)
C12 C38 C23 120.4(9)
C24 C40 C29 108.3(8)
C29 C42 C34 118.8(9)
C18 C44 C36 118.9(9)

loop_
_geom_bond_atom_site_label_1
_geom_bond_atom_site_label_2
_geom_bond_distance
S1 C5 1.782(9)
S1 C10 1.763(10)
O1 C17 1.376(10)
O1 C45 1.444(12)
N1 C8 1.386(11)
N1 C15 1.415(10)
N1 C11 1.425(10)
C4 C39 1.394(12)
C4 C11 1.402(12)
C5 C11 1.392(11)
C5 C47 1.397(13)
C8 C27 1.394(12)
C8 C10 1.394(12)
C9 C16 1.400(12)
C9 C17 1.390(13)
C10 C13 1.381(13)
C13 C41 1.420(14)
C14 C22 1.396(12)
C14 C16 1.393(11)
C14 C15 1.472(12)
C15 C26 1.371(12)
C17 C35 1.392(12)
C22 C35 1.402(13)
C26 C27 1.441(12)
C27 C33 1.421(13)
C33 C41 1.394(14)
C39 C43 1.405(13)
C39 C46 1.509(14)
C41 C49 1.521(13)
C43 C47 1.383(15)
S2 C28 1.754(10)
S2 C32 1.778(9)
O2 C36 1.378(12)
O2 C50 1.447(16)
N2 C30 1.396(11)
N2 C24 1.420(11)
N2 C7 1.429(10)
C6 C7 1.402(12)
C6 C12 1.398(12)
C7 C32 1.404(12)
C12 C38 1.391(13)
C12 C37 1.522(13)
C18 C44 1.399(14)
C18 C20 1.399(12)
C19 C20 1.402(13)
C19 C25 1.396(13)
C20 C24 1.469(12)
C21 C28 1.388(13)
C21 C34 1.425(15)
C23 C38 1.394(14)
C23 C32 1.394(12)
C24 C40 1.375(13)
C25 C36 1.400(14)
C28 C30 1.381(12)
C29 C30 1.405(12)
C29 C42 1.409(13)
C29 C40 1.442(13)
C34 C42 1.397(15)
C34 C48 1.522(14)
C36 C44 1.395(15)

loop_
_geom_torsion_atom_site_label_1
_geom_torsion_atom_site_label_2
_geom_torsion_atom_site_label_3
_geom_torsion_atom_site_label_4
_geom_torsion
C10 S1 C5 C11 -25.2(8)
C10 S1 C5 C47 152.7(7)
C15 N1 C8 C27 -2.1(9)
C11 N1 C8 C27 151.7(7)
C15 N1 C8 C10 172.8(8)
C11 N1 C8 C10 -33.3(12)
N1 C8 C10 C13 -177.5(8)
C27 C8 C10 C13 -3.1(13)
N1 C8 C10 S1 -2.9(12)
C27 C8 C10 S1 171.5(7)
C5 S1 C10 C8 27.6(7)
C5 S1 C10 C13 -158.2(7)
C47 C5 C11 C4 -3.3(13)
S1 C5 C11 C4 174.5(6)
C47 C5 C11 N1 178.8(8)
S1 C5 C11 N1 -3.4(11)
C39 C4 C11 C5 4.0(12)
C39 C4 C11 N1 -178.2(8)
C8 N1 C11 C5 35.6(11)
C15 N1 C11 C5 -177.2(8)
C8 N1 C11 C4 -142.3(8)
C15 N1 C11 C4 5.0(13)
C8 C10 C13 C41 1.3(12)
S1 C10 C13 C41 -172.9(7)
C8 N1 C15 C26 1.1(10)
C11 N1 C15 C26 -149.0(8)
C8 N1 C15 C14 -168.7(8)
C11 N1 C15 C14 41.2(13)
C22 C14 C15 C26 -140.0(10)
C16 C14 C15 C26 35.8(13)
C22 C14 C15 N1 27.8(13)
C16 C14 C15 N1 -156.3(8)
C17 C9 C16 C14 0.6(13)
C22 C14 C16 C9 -0.4(13)
C15 C14 C16 C9 -176.3(8)
C45 O1 C17 C35 177.0(9)
C45 O1 C17 C9 -3.3(14)
C16 C9 C17 O1 179.8(8)
C16 C9 C17 C35 -0.6(14)
C16 C14 C22 C35 0.2(14)
C15 C14 C22 C35 176.0(9)
N1 C15 C26 C27 0.3(10)
C14 C15 C26 C27 169.5(8)
N1 C8 C27 C33 177.9(8)
C10 C8 C27 C33 2.7(13)
N1 C8 C27 C26 2.3(10)
C10 C8 C27 C26 -172.9(8)
C15 C26 C27 C8 -1.5(10)
C15 C26 C27 C33 -176.1(10)
C8 C27 C33 C41 -0.5(13)
C26 C27 C33 C41 173.5(10)
O1 C17 C35 C22 -179.9(9)
C9 C17 C35 C22 0.4(14)
C14 C22 C35 C17 -0.2(14)
C11 C4 C39 C43 -1.4(13)
C11 C4 C39 C46 -179.1(8)
C10 C13 C41 C33 0.8(13)
C10 C13 C41 C49 -179.0(9)
C27 C33 C41 C13 -1.2(13)
C27 C33 C41 C49 178.5(9)
C4 C39 C43 C47 -1.8(15)
C46 C39 C43 C47 175.9(10)
C11 C5 C47 C43 0.2(15)
S1 C5 C47 C43 -177.8(8)
C39 C43 C47 C5 2.5(16)
C12 C6 C7 C32 3.1(12)
C12 C6 C7 N2 -179.9(8)
C30 N2 C7 C6 -146.9(8)
C24 N2 C7 C6 2.3(13)
C30 N2 C7 C32 30.1(11)
C24 N2 C7 C32 179.3(8)
C7 C6 C12 C38 -1.0(13)
C7 C6 C12 C37 178.7(8)
C25 C19 C20 C18 0.3(13)
C25 C19 C20 C24 175.6(8)
C44 C18 C20 C19 0.2(13)
C44 C18 C20 C24 -175.2(8)
C30 N2 C24 C40 0.6(10)
C7 N2 C24 C40 -151.3(8)
C30 N2 C24 C20 -170.6(8)
C7 N2 C24 C20 37.4(13)
C19 C20 C24 C40 -137.3(10)
C18 C20 C24 C40 38.1(13)
C19 C20 C24 N2 32.5(13)
C18 C20 C24 N2 -152.1(8)
C20 C19 C25 C36 -0.6(14)
C34 C21 C28 C30 2.2(13)
C34 C21 C28 S2 -171.3(7)
C32 S2 C28 C30 28.6(8)
C32 S2 C28 C21 -157.9(8)
C21 C28 C30 C29 -2.1(13)
S2 C28 C30 C29 171.7(7)
C21 C28 C30 N2 -179.9(8)
S2 C28 C30 N2 -6.2(13)
C42 C29 C30 C28 0.0(14)
C40 C29 C30 C28 -176.6(8)
C42 C29 C30 N2 178.1(8)
C40 C29 C30 N2 1.5(10)
C24 N2 C30 C28 176.7(8)
C7 N2 C30 C28 -28.0(13)
C24 N2 C30 C29 -1.3(9)
C7 N2 C30 C29 154.0(7)
C38 C23 C32 C7 -1.3(14)
C38 C23 C32 S2 179.7(7)
C6 C7 C32 C23 -1.9(13)
N2 C7 C32 C23 -179.0(8)
C6 C7 C32 S2 177.0(7)
N2 C7 C32 S2 0.0(11)
C28 S2 C32 C23 152.6(7)
C28 S2 C32 C7 -26.4(8)
C28 C21 C34 C42 -0.2(14)
C28 C21 C34 C48 177.3(9)
C50 O2 C36 C44 -1.4(16)
C50 O2 C36 C25 178.7(12)
C19 C25 C36 O2 -179.6(9)
C19 C25 C36 C44 0.4(14)
C6 C12 C38 C23 -2.2(14)
C37 C12 C38 C23 178.1(9)
C32 C23 C38 C12 3.4(14)
N2 C24 C40 C29 0.3(10)
C20 C24 C40 C29 171.5(8)
C30 C29 C40 C24 -1.1(10)
C42 C29 C40 C24 -176.9(10)
C30 C29 C42 C34 2.1(14)
C40 C29 C42 C34 177.5(10)
C21 C34 C42 C29 -2.0(14)
C48 C34 C42 C29 -179.4(9)
C20 C18 C44 C36 -0.4(14)
O2 C36 C44 C18 -179.8(9)
C25 C36 C44 C18 0.1(14)
